data_2235311
loop_
_publ_author_name
'Bai, Ying'
'Yuan, Jing-Kun'
'Wang, Hua'
'Pan, Guo-Long'
'Wu, Hui-Lu'

_publ_section_title
;
 Tris(1<i>H</i>-benzimidazol-3-ium-2-ylmethyl)amine
 tris(2,4,6-trinitrophenolate) acetonitrile disolvate
;
_journal_coeditor_code XU5538
_journal_issue 6
_journal_name_full 'Acta Crystallographica Section E'
_journal_page_first o1922
_journal_paper_doi 10.1107/S160053681202329X
_journal_volume 68
_journal_year 2012
_chemical_formula_iupac 'C24 H24 N7 3+, 3C6 H2 N3 O7 -, 2C2 H3 N'
_chemical_formula_moiety 'C24 H24 N7 3+, 3(C6 H2 N3 O7 -), 2(C2 H3 N)'
_chemical_formula_sum 'C46 H36 N18 O21'
_chemical_formula_weight 1176.93
_chemical_name_systematic
;
Tris(1<i>H</i>-benzimidazol-3-ium-2-ylmethyl)amine
tris(2,4,6-trinitrophenolate) acetonitrile disolvate
;
_space_group_IT_number 2
_symmetry_cell_setting triclinic
_symmetry_space_group_name_Hall '-P 1'
_symmetry_space_group_name_H-M 'P -1'
_atom_sites_solution_hydrogens geom
_atom_sites_solution_primary direct
_atom_sites_solution_secondary difmap
_cell_angle_alpha 74.8260(10)
_cell_angle_beta 74.3370(10)
_cell_angle_gamma 73.2990(10)
_cell_formula_units_Z 2
_cell_length_a 10.9914(3)
_cell_length_b 15.4620(5)
_cell_length_c 16.1760(6)
_cell_measurement_reflns_used 8608
_cell_measurement_temperature 153(2)
_cell_measurement_theta_max 25.00
_cell_measurement_theta_min 3.03
_cell_volume 2484.29(14)
_computing_cell_refinement 'SAINT (Bruker, 2007)'
_computing_data_collection 'APEX2 (Bruker, 2007)'
_computing_data_reduction 'SAINT (Bruker, 2007)'
_computing_molecular_graphics 'SHELXTL (Sheldrick, 2008)'
_computing_publication_material 'SHELXTL (Sheldrick, 2008)'
_computing_structure_refinement 'SHELXL97 (Sheldrick, 2008)'
_computing_structure_solution 'SHELXS97 (Sheldrick, 2008)'
_diffrn_ambient_temperature 153(2)
_diffrn_measured_fraction_theta_full 0.985
_diffrn_measured_fraction_theta_max 0.985
_diffrn_measurement_device_type 'Bruker APEXII CCD'
_diffrn_measurement_method '\w scans'
_diffrn_radiation_monochromator graphite
_diffrn_radiation_source 'fine-focus sealed tube'
_diffrn_radiation_type MoK\a
_diffrn_radiation_wavelength 0.71073
_diffrn_reflns_av_R_equivalents 0.0164
_diffrn_reflns_av_sigmaI/netI 0.0241
_diffrn_reflns_limit_h_max 13
_diffrn_reflns_limit_h_min -13
_diffrn_reflns_limit_k_max 18
_diffrn_reflns_limit_k_min -18
_diffrn_reflns_limit_l_max 19
_diffrn_reflns_limit_l_min -19
_diffrn_reflns_number 18903
_diffrn_reflns_theta_full 25.00
_diffrn_reflns_theta_max 25.00
_diffrn_reflns_theta_min 3.03
_diffrn_standards_decay_% 0
_diffrn_standards_interval_count 0
_diffrn_standards_interval_time 0
_diffrn_standards_number 0
_exptl_absorpt_coefficient_mu 0.128
_exptl_absorpt_correction_type none
_exptl_crystal_colour yellow
_exptl_crystal_density_diffrn 1.573
_exptl_crystal_density_method 'not measured'
_exptl_crystal_description block
_exptl_crystal_F_000 1212
_exptl_crystal_size_max 0.38
_exptl_crystal_size_mid 0.36
_exptl_crystal_size_min 0.30
_refine_diff_density_max 0.597
_refine_diff_density_min -0.524
_refine_ls_extinction_coef 0.0048(7)
_refine_ls_extinction_expression Fc^*^=kFc[1+0.001xFc^2^\l^3^/sin(2\q)]^-1/4^
_refine_ls_extinction_method 'SHELXL97 (Sheldrick, 2008)'
_refine_ls_goodness_of_fit_ref 1.141
_refine_ls_hydrogen_treatment constr
_refine_ls_matrix_type full
_refine_ls_number_parameters 769
_refine_ls_number_reflns 8608
_refine_ls_number_restraints 0
_refine_ls_restrained_S_all 1.141
_refine_ls_R_factor_all 0.0512
_refine_ls_R_factor_gt 0.0372
_refine_ls_shift/su_max 0.003
_refine_ls_shift/su_mean 0.000
_refine_ls_structure_factor_coef Fsqd
_refine_ls_weighting_details 'calc w=1/[\s^2^(Fo^2^)+(0.0700P)^2^+0.7354P] where P=(Fo^2^+2Fc^2^)/3'
_refine_ls_weighting_scheme calc
_refine_ls_wR_factor_gt 0.1097
_refine_ls_wR_factor_ref 0.1271
_reflns_number_gt 6896
_reflns_number_total 8608
_reflns_threshold_expression I>2sigma(I)
_cod_data_source_file xu5538.cif
_cod_data_source_block I
_cod_database_code 2235311
_cod_database_fobs_code 2235311

loop_
_symmetry_equiv_pos_as_xyz
'x, y, z'
'-x, -y, -z'

loop_
_atom_site_type_symbol
_atom_site_label
_atom_site_fract_x
_atom_site_fract_y
_atom_site_fract_z
_atom_site_U_iso_or_equiv
_atom_site_adp_type
_atom_site_calc_flag
_atom_site_refinement_flags
_atom_site_occupancy
_atom_site_symmetry_multiplicity
O O1 0.19492(13) 0.72945(9) 0.17343(9) 0.0277(3) Uani d . 1 1
O O2 0.39722(16) 0.60052(13) 0.11588(14) 0.0557(5) Uani d . 1 1
O O3 0.36658(17) 0.47442(13) 0.10886(18) 0.0768(7) Uani d . 1 1
O O4 -0.03082(14) 0.38847(10) 0.21627(11) 0.0376(4) Uani d . 1 1
O O5 -0.20832(15) 0.49423(12) 0.23218(13) 0.0488(5) Uani d . 1 1
O O6 -0.18403(14) 0.78337(11) 0.28475(10) 0.0373(4) Uani d . 1 1
O O7 -0.04156(14) 0.84451(10) 0.18413(11) 0.0387(4) Uani d . 1 1
O O8 0.55319(13) -0.01411(9) 0.21443(9) 0.0287(3) Uani d . 1 1
O O9 0.45012(15) 0.11421(11) 0.08342(10) 0.0382(4) Uani d . 1 1
O O10 0.54969(15) 0.22461(11) 0.04584(10) 0.0368(4) Uani d . 1 1
O O11 0.4936(2) 0.37383(13) 0.28626(13) 0.0709(6) Uani d . 1 1
O O12 0.5011(2) 0.29227(13) 0.41583(12) 0.0557(5) Uani d . 1 1
O O13 0.61627(14) -0.04480(11) 0.44910(10) 0.0412(4) Uani d . 1 1
O O14 0.49248(17) -0.08665(11) 0.39075(10) 0.0435(4) Uani d . 1 1
O O15 0.80096(18) 0.92619(10) 0.63659(10) 0.0455(4) Uani d . 1 1
O O16 0.86187(18) 0.99626(11) 0.46725(10) 0.0468(4) Uani d . 1 1
O O17 0.91497(14) 0.90721(11) 0.37525(9) 0.0365(4) Uani d . 1 1
O O18 0.8705(2) 0.59992(13) 0.45699(13) 0.0583(5) Uani d . 1 1
O O19 0.8206(2) 0.53622(13) 0.59356(15) 0.0723(6) Uani d . 1 1
O O20 0.74359(14) 0.70416(10) 0.81857(10) 0.0343(4) Uani d . 1 1
O O21 0.84323(16) 0.81413(11) 0.78892(10) 0.0402(4) Uani d . 1 1
N N1 0.19365(15) 0.80823(11) 0.31345(11) 0.0235(4) Uani d . 1 1
H H1A 0.1904 0.7887 0.2678 0.028 Uiso calc R 1 1
N N2 0.20614(15) 0.89781(11) 0.39250(10) 0.0238(4) Uani d . 1 1
H H2A 0.2129 0.9467 0.4075 0.029 Uiso calc R 1 1
N N3 0.16194(15) 0.88274(11) 0.03191(11) 0.0244(4) Uani d . 1 1
H H3A 0.1554 0.8451 0.0833 0.029 Uiso calc R 1 1
N N4 0.19477(15) 1.00153(11) -0.06998(10) 0.0236(4) Uani d . 1 1
H H4A 0.2132 1.0551 -0.0966 0.028 Uiso calc R 1 1
N N5 0.44272(15) 0.73101(11) 0.19350(11) 0.0252(4) Uani d . 1 1
H H5A 0.4120 0.7140 0.1569 0.030 Uiso calc R 1 1
N N6 0.50621(15) 0.81663(11) 0.25280(10) 0.0227(4) Uani d . 1 1
H H6A 0.5238 0.8650 0.2618 0.027 Uiso calc R 1 1
N N7 0.25878(15) 0.93287(11) 0.15208(10) 0.0218(3) Uani d . 1 1
N N8 0.32617(16) 0.54937(12) 0.12943(12) 0.0307(4) Uani d . 1 1
N N9 -0.08945(16) 0.46810(12) 0.22038(12) 0.0310(4) Uani d . 1 1
N N10 -0.08201(16) 0.77711(12) 0.22959(11) 0.0285(4) Uani d . 1 1
N N11 0.50651(16) 0.16298(12) 0.10090(11) 0.0270(4) Uani d . 1 1
N N12 0.5052(2) 0.29939(14) 0.33842(13) 0.0414(5) Uani d . 1 1
N N13 0.55052(16) -0.03116(12) 0.39430(11) 0.0297(4) Uani d . 1 1
N N14 0.87694(16) 0.92056(12) 0.45101(11) 0.0280(4) Uani d . 1 1
N N15 0.8432(2) 0.60241(14) 0.53516(15) 0.0453(5) Uani d . 1 1
N N16 0.79938(16) 0.76219(11) 0.76568(11) 0.0279(4) Uani d . 1 1
N N18 0.9138(2) 0.42750(16) 0.01524(15) 0.0541(6) Uani d . 1 1
N N17 0.76021(19) 0.81449(14) 0.08431(13) 0.0401(5) Uani d . 1 1
C C1 0.18632(18) 0.75699(13) 0.39846(13) 0.0256(4) Uani d . 1 1
C C2 0.1757(2) 0.66653(15) 0.43415(15) 0.0335(5) Uani d . 1 1
H H2B 0.1705 0.6272 0.3995 0.040 Uiso calc R 1 1
C C3 0.1730(2) 0.63736(16) 0.52277(16) 0.0392(6) Uani d . 1 1
H H3B 0.1661 0.5760 0.5498 0.047 Uiso calc R 1 1
C C4 0.1801(2) 0.69480(16) 0.57392(15) 0.0401(6) Uani d . 1 1
H H4B 0.1780 0.6716 0.6347 0.048 Uiso calc R 1 1
C C5 0.1901(2) 0.78520(15) 0.53837(14) 0.0330(5) Uani d . 1 1
H H5B 0.1945 0.8247 0.5731 0.040 Uiso calc R 1 1
C C6 0.19351(18) 0.81461(13) 0.44906(13) 0.0247(4) Uani d . 1 1
C C7 0.20641(17) 0.89165(13) 0.31229(12) 0.0212(4) Uani d . 1 1
C C8 0.22002(19) 0.96737(13) 0.23388(12) 0.0252(4) Uani d . 1 1
H H8A 0.1362 1.0136 0.2346 0.030 Uiso calc R 1 1
H H8B 0.2859 0.9983 0.2365 0.030 Uiso calc R 1 1
C C9 0.2139(2) 1.00563(13) 0.08031(13) 0.0259(4) Uani d . 1 1
H H9A 0.2794 1.0429 0.0527 0.031 Uiso calc R 1 1
H H9B 0.1316 1.0469 0.1038 0.031 Uiso calc R 1 1
C C10 0.19338(17) 0.96346(13) 0.01371(12) 0.0221(4) Uani d . 1 1
C C11 0.16236(17) 0.94336(13) -0.10929(12) 0.0226(4) Uani d . 1 1
C C12 0.15096(18) 0.95044(15) -0.19487(13) 0.0285(5) Uani d . 1 1
H H12A 0.1647 1.0024 -0.2398 0.034 Uiso calc R 1 1
C C13 0.1184(2) 0.87699(15) -0.20989(14) 0.0330(5) Uani d . 1 1
H H13A 0.1110 0.8780 -0.2673 0.040 Uiso calc R 1 1
C C14 0.0957(2) 0.80077(16) -0.14332(15) 0.0356(5) Uani d . 1 1
H H14A 0.0725 0.7522 -0.1568 0.043 Uiso calc R 1 1
C C15 0.1064(2) 0.79473(15) -0.05901(15) 0.0329(5) Uani d . 1 1
H H15A 0.0908 0.7433 -0.0138 0.040 Uiso calc R 1 1
C C16 0.14117(18) 0.86745(14) -0.04346(13) 0.0251(4) Uani d . 1 1
C C17 0.40172(18) 0.89956(14) 0.12558(13) 0.0248(4) Uani d . 1 1
H H17A 0.4444 0.9490 0.1223 0.030 Uiso calc R 1 1
H H17B 0.4235 0.8847 0.0666 0.030 Uiso calc R 1 1
C C18 0.45217(17) 0.81625(13) 0.18870(12) 0.0225(4) Uani d . 1 1
C C19 0.53047(18) 0.72800(13) 0.30347(13) 0.0239(4) Uani d . 1 1
C C20 0.58034(19) 0.69227(14) 0.37957(13) 0.0295(5) Uani d . 1 1
H H20A 0.6085 0.7292 0.4058 0.035 Uiso calc R 1 1
C C21 0.5861(2) 0.60002(15) 0.41413(14) 0.0343(5) Uani d . 1 1
H H21A 0.6190 0.5727 0.4660 0.041 Uiso calc R 1 1
C C22 0.5453(2) 0.54537(15) 0.37567(15) 0.0360(5) Uani d . 1 1
H H22A 0.5520 0.4820 0.4019 0.043 Uiso calc R 1 1
C C23 0.4956(2) 0.58018(14) 0.30116(15) 0.0319(5) Uani d . 1 1
H H23A 0.4672 0.5429 0.2753 0.038 Uiso calc R 1 1
C C24 0.48936(18) 0.67315(13) 0.26583(13) 0.0251(4) Uani d . 1 1
C C25 0.13096(18) 0.66971(13) 0.18346(12) 0.0233(4) Uani d . 1 1
C C26 0.18751(18) 0.57814(13) 0.16620(13) 0.0238(4) Uani d . 1 1
C C27 0.11648(19) 0.51360(13) 0.17898(13) 0.0254(4) Uani d . 1 1
H H27A 0.1585 0.4544 0.1659 0.030 Uiso calc R 1 1
C C28 -0.01533(18) 0.53544(13) 0.21077(13) 0.0257(4) Uani d . 1 1
C C29 -0.07911(19) 0.62129(14) 0.22969(13) 0.0268(4) Uani d . 1 1
H H29A -0.1701 0.6354 0.2526 0.032 Uiso calc R 1 1
C C30 -0.00806(19) 0.68566(13) 0.21469(12) 0.0247(4) Uani d . 1 1
C C31 0.53576(17) 0.05662(14) 0.24384(13) 0.0233(4) Uani d . 1 1
C C32 0.51996(18) 0.14913(13) 0.19069(13) 0.0235(4) Uani d . 1 1
C C33 0.51562(18) 0.22584(14) 0.21939(13) 0.0273(4) Uani d . 1 1
H H33A 0.5091 0.2841 0.1806 0.033 Uiso calc R 1 1
C C34 0.52086(19) 0.21746(14) 0.30585(14) 0.0292(5) Uani d . 1 1
C C35 0.53357(19) 0.13207(14) 0.36288(13) 0.0275(4) Uani d . 1 1
H H35A 0.5386 0.1266 0.4218 0.033 Uiso calc R 1 1
C C36 0.53860(18) 0.05687(14) 0.33255(13) 0.0247(4) Uani d . 1 1
C C37 0.82270(18) 0.85297(13) 0.61195(13) 0.0249(4) Uani d . 1 1
C C38 0.85192(18) 0.84327(14) 0.52128(13) 0.0247(4) Uani d . 1 1
C C39 0.85685(19) 0.76357(14) 0.49720(14) 0.0294(5) Uani d . 1 1
H H39A 0.8738 0.7612 0.4369 0.035 Uiso calc R 1 1
C C40 0.8371(2) 0.68644(14) 0.56079(15) 0.0316(5) Uani d . 1 1
C C41 0.81635(19) 0.68765(14) 0.64873(14) 0.0302(5) Uani d . 1 1
H H41A 0.8037 0.6342 0.6919 0.036 Uiso calc R 1 1
C C42 0.81428(18) 0.76644(13) 0.67287(13) 0.0248(4) Uani d . 1 1
C C43 0.7582(2) 0.75207(16) 0.06067(14) 0.0324(5) Uani d . 1 1
C C44 0.7551(3) 0.67206(18) 0.03153(18) 0.0490(6) Uani d . 1 1
H H44A 0.7095 0.6322 0.0801 0.059 Uiso calc R 1 1
H H44B 0.8442 0.6380 0.0119 0.059 Uiso calc R 1 1
H H44C 0.7097 0.6918 -0.0171 0.059 Uiso calc R 1 1
C C45 0.8089(3) 0.43038(17) 0.05165(17) 0.0432(6) Uani d . 1 1
C C46 0.6769(3) 0.4302(2) 0.0968(2) 0.0670(9) Uani d . 1 1
H H46A 0.6485 0.3835 0.0806 0.080 Uiso calc R 1 1
H H46B 0.6208 0.4910 0.0803 0.080 Uiso calc R 1 1
H H46C 0.6717 0.4159 0.1602 0.080 Uiso calc R 1 1

loop_
_atom_site_aniso_label
_atom_site_aniso_U_11
_atom_site_aniso_U_22
_atom_site_aniso_U_33
_atom_site_aniso_U_12
_atom_site_aniso_U_13
_atom_site_aniso_U_23
O1 0.0332(7) 0.0233(7) 0.0316(8) -0.0105(6) -0.0115(6) -0.0050(6)
O2 0.0371(9) 0.0497(11) 0.0906(15) -0.0239(8) 0.0139(9) -0.0444(10)
O3 0.0349(10) 0.0360(11) 0.157(2) -0.0079(8) 0.0050(11) -0.0422(13)
O4 0.0393(8) 0.0234(8) 0.0521(10) -0.0098(7) -0.0112(7) -0.0066(7)
O5 0.0279(9) 0.0421(10) 0.0789(13) -0.0131(7) -0.0019(8) -0.0206(9)
O6 0.0355(8) 0.0348(9) 0.0396(9) -0.0084(7) 0.0026(7) -0.0145(7)
O7 0.0425(9) 0.0213(8) 0.0445(9) -0.0076(7) -0.0006(7) -0.0020(7)
O8 0.0380(8) 0.0228(7) 0.0291(8) -0.0099(6) -0.0071(6) -0.0082(6)
O9 0.0554(10) 0.0374(9) 0.0324(9) -0.0202(8) -0.0164(7) -0.0070(7)
O10 0.0469(9) 0.0341(9) 0.0279(8) -0.0176(7) -0.0045(7) 0.0019(7)
O11 0.138(2) 0.0314(10) 0.0469(12) -0.0357(11) -0.0051(12) -0.0114(9)
O12 0.0904(14) 0.0512(12) 0.0391(11) -0.0256(10) -0.0138(9) -0.0215(9)
O13 0.0340(8) 0.0496(10) 0.0343(9) -0.0025(7) -0.0144(7) 0.0006(7)
O14 0.0700(11) 0.0304(9) 0.0352(9) -0.0247(8) -0.0114(8) -0.0003(7)
O15 0.0869(13) 0.0222(8) 0.0262(8) -0.0159(8) -0.0044(8) -0.0072(7)
O16 0.0852(13) 0.0315(9) 0.0305(9) -0.0275(9) -0.0103(8) -0.0040(7)
O17 0.0408(8) 0.0415(9) 0.0240(8) -0.0056(7) -0.0044(6) -0.0079(7)
O18 0.0856(14) 0.0467(11) 0.0577(13) -0.0104(10) -0.0280(10) -0.0283(9)
O19 0.1228(19) 0.0317(11) 0.0722(15) -0.0292(11) -0.0209(13) -0.0143(10)
O20 0.0365(8) 0.0282(8) 0.0318(8) -0.0068(6) -0.0036(6) 0.0002(7)
O21 0.0603(10) 0.0335(9) 0.0351(9) -0.0157(8) -0.0197(8) -0.0058(7)
N1 0.0267(8) 0.0220(9) 0.0225(9) -0.0063(7) -0.0028(6) -0.0076(7)
N2 0.0294(9) 0.0213(9) 0.0229(9) -0.0079(7) -0.0051(7) -0.0067(7)
N3 0.0319(9) 0.0208(9) 0.0227(9) -0.0085(7) -0.0085(7) -0.0026(7)
N4 0.0274(8) 0.0209(8) 0.0227(9) -0.0065(7) -0.0066(6) -0.0023(7)
N5 0.0271(8) 0.0221(9) 0.0301(9) -0.0044(7) -0.0073(7) -0.0118(7)
N6 0.0265(8) 0.0199(8) 0.0244(9) -0.0080(7) -0.0055(6) -0.0059(7)
N7 0.0276(8) 0.0192(8) 0.0200(8) -0.0049(6) -0.0066(6) -0.0052(6)
N8 0.0304(9) 0.0232(10) 0.0411(11) -0.0080(8) -0.0077(8) -0.0085(8)
N9 0.0320(10) 0.0279(10) 0.0337(10) -0.0125(8) -0.0048(7) -0.0033(8)
N10 0.0320(9) 0.0261(10) 0.0287(9) -0.0060(7) -0.0071(7) -0.0079(8)
N11 0.0295(9) 0.0248(9) 0.0261(9) -0.0058(7) -0.0048(7) -0.0054(7)
N12 0.0591(13) 0.0343(11) 0.0383(12) -0.0207(9) -0.0038(9) -0.0158(9)
N13 0.0311(9) 0.0298(10) 0.0247(9) -0.0045(8) -0.0039(7) -0.0048(7)
N14 0.0297(9) 0.0318(10) 0.0248(9) -0.0079(7) -0.0085(7) -0.0059(8)
N15 0.0623(13) 0.0280(11) 0.0541(14) -0.0095(9) -0.0227(11) -0.0131(10)
N16 0.0312(9) 0.0205(9) 0.0295(10) -0.0035(7) -0.0074(7) -0.0026(8)
N18 0.0538(14) 0.0551(15) 0.0544(14) -0.0180(11) -0.0075(11) -0.0109(11)
N17 0.0497(12) 0.0337(11) 0.0376(11) -0.0103(9) -0.0118(9) -0.0047(9)
C1 0.0240(10) 0.0212(10) 0.0296(11) -0.0045(8) -0.0023(8) -0.0061(8)
C2 0.0342(11) 0.0222(11) 0.0408(13) -0.0068(9) -0.0025(9) -0.0058(9)
C3 0.0418(13) 0.0234(11) 0.0420(14) -0.0072(9) -0.0030(10) 0.0044(10)
C4 0.0479(14) 0.0352(13) 0.0291(12) -0.0087(10) -0.0078(10) 0.0061(10)
C5 0.0419(12) 0.0288(12) 0.0256(11) -0.0081(9) -0.0070(9) -0.0011(9)
C6 0.0259(10) 0.0205(10) 0.0254(10) -0.0066(8) -0.0037(8) -0.0012(8)
C7 0.0213(9) 0.0188(10) 0.0230(10) -0.0045(7) -0.0026(7) -0.0059(8)
C8 0.0332(11) 0.0206(10) 0.0222(10) -0.0053(8) -0.0050(8) -0.0069(8)
C9 0.0345(11) 0.0199(10) 0.0241(10) -0.0055(8) -0.0097(8) -0.0028(8)
C10 0.0226(9) 0.0208(10) 0.0224(10) -0.0036(7) -0.0064(7) -0.0034(8)
C11 0.0226(9) 0.0207(10) 0.0238(10) -0.0029(8) -0.0066(7) -0.0043(8)
C12 0.0278(10) 0.0306(11) 0.0246(11) 0.0006(8) -0.0080(8) -0.0069(9)
C13 0.0330(11) 0.0372(13) 0.0324(12) 0.0007(9) -0.0142(9) -0.0155(10)
C14 0.0406(12) 0.0317(12) 0.0427(13) -0.0061(10) -0.0178(10) -0.0147(10)
C15 0.0379(12) 0.0276(11) 0.0374(12) -0.0086(9) -0.0131(9) -0.0069(9)
C16 0.0260(10) 0.0253(10) 0.0260(11) -0.0043(8) -0.0093(8) -0.0063(8)
C17 0.0283(10) 0.0252(10) 0.0220(10) -0.0079(8) -0.0042(8) -0.0059(8)
C18 0.0215(9) 0.0224(10) 0.0239(10) -0.0050(8) -0.0021(7) -0.0080(8)
C19 0.0234(9) 0.0186(10) 0.0267(10) -0.0042(8) -0.0016(8) -0.0041(8)
C20 0.0308(11) 0.0282(11) 0.0286(11) -0.0069(9) -0.0059(8) -0.0048(9)
C21 0.0350(11) 0.0321(12) 0.0296(12) -0.0042(9) -0.0060(9) -0.0004(9)
C22 0.0381(12) 0.0221(11) 0.0397(13) -0.0035(9) -0.0027(10) -0.0023(9)
C23 0.0327(11) 0.0206(11) 0.0418(13) -0.0053(8) -0.0036(9) -0.0104(9)
C24 0.0219(9) 0.0212(10) 0.0312(11) -0.0026(8) -0.0026(8) -0.0093(8)
C25 0.0310(10) 0.0225(10) 0.0186(10) -0.0091(8) -0.0098(8) 0.0003(8)
C26 0.0269(10) 0.0209(10) 0.0244(10) -0.0066(8) -0.0078(8) -0.0023(8)
C27 0.0334(11) 0.0177(10) 0.0260(11) -0.0065(8) -0.0100(8) -0.0013(8)
C28 0.0305(10) 0.0215(10) 0.0270(11) -0.0115(8) -0.0070(8) -0.0010(8)
C29 0.0291(10) 0.0268(11) 0.0243(10) -0.0085(8) -0.0056(8) -0.0026(8)
C30 0.0327(10) 0.0191(10) 0.0216(10) -0.0055(8) -0.0064(8) -0.0027(8)
C31 0.0219(9) 0.0244(11) 0.0252(10) -0.0080(8) -0.0044(7) -0.0052(8)
C32 0.0250(10) 0.0228(10) 0.0243(10) -0.0071(8) -0.0053(7) -0.0056(8)
C33 0.0279(10) 0.0240(11) 0.0304(11) -0.0089(8) -0.0044(8) -0.0048(9)
C34 0.0338(11) 0.0274(11) 0.0315(11) -0.0123(9) -0.0045(8) -0.0113(9)
C35 0.0292(10) 0.0331(12) 0.0249(10) -0.0121(9) -0.0069(8) -0.0071(9)
C36 0.0240(10) 0.0246(10) 0.0259(11) -0.0076(8) -0.0054(8) -0.0036(8)
C37 0.0274(10) 0.0205(10) 0.0277(11) -0.0065(8) -0.0051(8) -0.0062(8)
C38 0.0241(10) 0.0242(10) 0.0279(11) -0.0045(8) -0.0090(8) -0.0063(8)
C39 0.0309(11) 0.0312(12) 0.0301(11) -0.0037(9) -0.0121(8) -0.0109(9)
C40 0.0368(11) 0.0223(11) 0.0412(13) -0.0057(9) -0.0151(9) -0.0101(9)
C41 0.0318(11) 0.0232(11) 0.0366(12) -0.0056(8) -0.0120(9) -0.0035(9)
C42 0.0256(10) 0.0208(10) 0.0284(11) -0.0031(8) -0.0080(8) -0.0060(8)
C43 0.0367(12) 0.0293(12) 0.0292(12) -0.0066(9) -0.0083(9) -0.0022(10)
C44 0.0597(16) 0.0386(14) 0.0520(16) -0.0052(12) -0.0166(12) -0.0166(12)
C45 0.0488(15) 0.0367(14) 0.0475(15) -0.0114(11) -0.0126(12) -0.0099(11)
C46 0.0474(16) 0.071(2) 0.086(2) -0.0178(15) -0.0045(15) -0.0270(18)

loop_
_atom_type_symbol
_atom_type_description
_atom_type_scat_dispersion_real
_atom_type_scat_dispersion_imag
_atom_type_scat_source
C C 0.0033 0.0016 'International Tables Vol C Tables 4.2.6.8 and 6.1.1.4'
H H 0.0000 0.0000 'International Tables Vol C Tables 4.2.6.8 and 6.1.1.4'
N N 0.0061 0.0033 'International Tables Vol C Tables 4.2.6.8 and 6.1.1.4'
O O 0.0106 0.0060 'International Tables Vol C Tables 4.2.6.8 and 6.1.1.4'

loop_
_geom_angle_atom_site_label_1
_geom_angle_atom_site_label_2
_geom_angle_atom_site_label_3
_geom_angle
C7 N1 C1 108.92(16)
C7 N1 H1A 125.5
C1 N1 H1A 125.5
C7 N2 C6 108.99(16)
C7 N2 H2A 125.5
C6 N2 H2A 125.5
C10 N3 C16 108.85(16)
C10 N3 H3A 125.6
C16 N3 H3A 125.6
C10 N4 C11 109.27(16)
C10 N4 H4A 125.4
C11 N4 H4A 125.4
C18 N5 C24 109.02(16)
C18 N5 H5A 125.5
C24 N5 H5A 125.5
C18 N6 C19 108.98(16)
C18 N6 H6A 125.5
C19 N6 H6A 125.5
C8 N7 C9 110.46(15)
C8 N7 C17 112.55(15)
C9 N7 C17 108.15(15)
O2 N8 O3 120.98(19)
O2 N8 C26 120.79(17)
O3 N8 C26 118.13(17)
O4 N9 O5 123.34(18)
O4 N9 C28 118.64(17)
O5 N9 C28 118.02(17)
O6 N10 O7 123.04(17)
O6 N10 C30 118.43(17)
O7 N10 C30 118.48(16)
O9 N11 O10 122.66(17)
O9 N11 C32 118.81(17)
O10 N11 C32 118.51(17)
O12 N12 O11 123.1(2)
O12 N12 C34 119.0(2)
O11 N12 C34 117.9(2)
O14 N13 O13 123.36(18)
O14 N13 C36 118.97(16)
O13 N13 C36 117.64(17)
O16 N14 O17 121.47(18)
O16 N14 C38 120.31(17)
O17 N14 C38 118.22(18)
O18 N15 O19 123.1(2)
O18 N15 C40 119.1(2)
O19 N15 C40 117.8(2)
O21 N16 O20 122.63(17)
O21 N16 C42 119.46(17)
O20 N16 C42 117.90(17)
C6 C1 N1 106.17(17)
C6 C1 C2 121.96(19)
N1 C1 C2 131.86(19)
C3 C2 C1 116.1(2)
C3 C2 H2B 121.9
C1 C2 H2B 121.9
C2 C3 C4 122.2(2)
C2 C3 H3B 118.9
C4 C3 H3B 118.9
C5 C4 C3 121.7(2)
C5 C4 H4B 119.2
C3 C4 H4B 119.2
C4 C5 C6 116.2(2)
C4 C5 H5B 121.9
C6 C5 H5B 121.9
C1 C6 N2 106.46(17)
C1 C6 C5 121.80(19)
N2 C6 C5 131.72(19)
N2 C7 N1 109.46(16)
N2 C7 C8 124.27(17)
N1 C7 C8 126.27(17)
N7 C8 C7 111.74(16)
N7 C8 H8A 109.3
C7 C8 H8A 109.3
N7 C8 H8B 109.3
C7 C8 H8B 109.3
H8A C8 H8B 107.9
N7 C9 C10 109.82(15)
N7 C9 H9A 109.7
C10 C9 H9A 109.7
N7 C9 H9B 109.7
C10 C9 H9B 109.7
H9A C9 H9B 108.2
N4 C10 N3 109.49(17)
N4 C10 C9 126.45(17)
N3 C10 C9 123.92(17)
C16 C11 N4 105.67(16)
C16 C11 C12 122.08(19)
N4 C11 C12 132.25(19)
C13 C12 C11 115.63(19)
C13 C12 H12A 122.2
C11 C12 H12A 122.2
C12 C13 C14 122.3(2)
C12 C13 H13A 118.8
C14 C13 H13A 118.8
C15 C14 C13 121.6(2)
C15 C14 H14A 119.2
C13 C14 H14A 119.2
C14 C15 C16 116.6(2)
C14 C15 H15A 121.7
C16 C15 H15A 121.7
C15 C16 N3 131.52(19)
C15 C16 C11 121.77(18)
N3 C16 C11 106.72(17)
N7 C17 C18 111.47(15)
N7 C17 H17A 109.3
C18 C17 H17A 109.3
N7 C17 H17B 109.3
C18 C17 H17B 109.3
H17A C17 H17B 108.0
N6 C18 N5 109.41(16)
N6 C18 C17 124.92(18)
N5 C18 C17 125.54(17)
C24 C19 N6 106.44(17)
C24 C19 C20 121.51(18)
N6 C19 C20 132.01(18)
C21 C20 C19 115.8(2)
C21 C20 H20A 122.1
C19 C20 H20A 122.1
C20 C21 C22 122.3(2)
C20 C21 H21A 118.8
C22 C21 H21A 118.8
C23 C22 C21 122.1(2)
C23 C22 H22A 118.9
C21 C22 H22A 118.9
C22 C23 C24 116.0(2)
C22 C23 H23A 122.0
C24 C23 H23A 122.0
C23 C24 C19 122.25(19)
C23 C24 N5 131.61(19)
C19 C24 N5 106.12(17)
O1 C25 C26 124.49(18)
O1 C25 C30 123.50(18)
C26 C25 C30 112.01(17)
C27 C26 C25 123.59(18)
C27 C26 N8 115.42(17)
C25 C26 N8 120.93(17)
C28 C27 C26 119.60(18)
C28 C27 H27A 120.2
C26 C27 H27A 120.2
C27 C28 C29 121.43(18)
C27 C28 N9 118.90(18)
C29 C28 N9 119.60(18)
C30 C29 C28 118.48(18)
C30 C29 H29A 120.8
C28 C29 H29A 120.8
C29 C30 C25 124.84(18)
C29 C30 N10 115.98(17)
C25 C30 N10 119.15(17)
O8 C31 C36 124.85(18)
O8 C31 C32 123.78(18)
C36 C31 C32 111.21(17)
C33 C32 C31 124.46(18)
C33 C32 N11 116.66(18)
C31 C32 N11 118.89(17)
C32 C33 C34 119.12(19)
C32 C33 H33A 120.4
C34 C33 H33A 120.4
C33 C34 C35 121.02(19)
C33 C34 N12 119.27(19)
C35 C34 N12 119.60(19)
C36 C35 C34 118.66(19)
C36 C35 H35A 120.7
C34 C35 H35A 120.7
C35 C36 C31 125.44(19)
C35 C36 N13 117.15(18)
C31 C36 N13 117.40(18)
O15 C37 C42 122.38(19)
O15 C37 C38 125.31(19)
C42 C37 C38 112.23(17)
C39 C38 N14 116.76(18)
C39 C38 C37 123.26(19)
N14 C38 C37 119.98(18)
C38 C39 C40 119.9(2)
C38 C39 H39A 120.1
C40 C39 H39A 120.1
C41 C40 C39 120.9(2)
C41 C40 N15 119.4(2)
C39 C40 N15 119.7(2)
C42 C41 C40 119.4(2)
C42 C41 H41A 120.3
C40 C41 H41A 120.3
C41 C42 C37 123.93(19)
C41 C42 N16 116.95(18)
C37 C42 N16 119.10(17)
N17 C43 C44 179.4(3)
C43 C44 H44A 109.5
C43 C44 H44B 109.5
H44A C44 H44B 109.5
C43 C44 H44C 109.5
H44A C44 H44C 109.5
H44B C44 H44C 109.5
N18 C45 C46 177.5(3)
C45 C46 H46A 109.5
C45 C46 H46B 109.5
H46A C46 H46B 109.5
C45 C46 H46C 109.5
H46A C46 H46C 109.5
H46B C46 H46C 109.5

loop_
_geom_bond_atom_site_label_1
_geom_bond_atom_site_label_2
_geom_bond_distance
O1 C25 1.268(2)
O2 N8 1.206(2)
O3 N8 1.215(2)
O4 N9 1.224(2)
O5 N9 1.228(2)
O6 N10 1.227(2)
O7 N10 1.230(2)
O8 C31 1.250(2)
O9 N11 1.228(2)
O10 N11 1.230(2)
O11 N12 1.232(3)
O12 N12 1.218(3)
O13 N13 1.230(2)
O14 N13 1.227(2)
O15 C37 1.236(2)
O16 N14 1.222(2)
O17 N14 1.235(2)
O18 N15 1.227(3)
O19 N15 1.231(3)
O20 N16 1.243(2)
O21 N16 1.224(2)
N1 C7 1.332(2)
N1 C1 1.390(3)
N1 H1A 0.8800
N2 C7 1.325(2)
N2 C6 1.389(3)
N2 H2A 0.8800
N3 C10 1.328(3)
N3 C16 1.388(3)
N3 H3A 0.8800
N4 C10 1.325(2)
N4 C11 1.395(3)
N4 H4A 0.8800
N5 C18 1.332(3)
N5 C24 1.394(3)
N5 H5A 0.8800
N6 C18 1.329(2)
N6 C19 1.393(2)
N6 H6A 0.8800
N7 C8 1.467(2)
N7 C9 1.471(2)
N7 C17 1.485(2)
N8 C26 1.461(3)
N9 C28 1.451(3)
N10 C30 1.459(3)
N11 C32 1.453(3)
N12 C34 1.445(3)
N13 C36 1.457(3)
N14 C38 1.451(3)
N15 C40 1.442(3)
N16 C42 1.452(3)
N18 C45 1.139(3)
N17 C43 1.135(3)
C1 C6 1.388(3)
C1 C2 1.392(3)
C2 C3 1.380(3)
C2 H2B 0.9500
C3 C4 1.393(4)
C3 H3B 0.9500
C4 C5 1.389(3)
C4 H4B 0.9500
C5 C6 1.390(3)
C5 H5B 0.9500
C7 C8 1.491(3)
C8 H8A 0.9900
C8 H8B 0.9900
C9 C10 1.490(3)
C9 H9A 0.9900
C9 H9B 0.9900
C11 C16 1.391(3)
C11 C12 1.397(3)
C12 C13 1.379(3)
C12 H12A 0.9500
C13 C14 1.404(3)
C13 H13A 0.9500
C14 C15 1.377(3)
C14 H14A 0.9500
C15 C16 1.386(3)
C15 H15A 0.9500
C17 C18 1.489(3)
C17 H17A 0.9900
C17 H17B 0.9900
C19 C24 1.390(3)
C19 C20 1.398(3)
C20 C21 1.379(3)
C20 H20A 0.9500
C21 C22 1.395(3)
C21 H21A 0.9500
C22 C23 1.373(3)
C22 H22A 0.9500
C23 C24 1.390(3)
C23 H23A 0.9500
C25 C26 1.441(3)
C25 C30 1.443(3)
C26 C27 1.379(3)
C27 C28 1.373(3)
C27 H27A 0.9500
C28 C29 1.382(3)
C29 C30 1.370(3)
C29 H29A 0.9500
C31 C36 1.445(3)
C31 C32 1.452(3)
C32 C33 1.367(3)
C33 C34 1.386(3)
C33 H33A 0.9500
C34 C35 1.393(3)
C35 C36 1.357(3)
C35 H35A 0.9500
C37 C42 1.450(3)
C37 C38 1.453(3)
C38 C39 1.369(3)
C39 C40 1.383(3)
C39 H39A 0.9500
C40 C41 1.383(3)
C41 C42 1.366(3)
C41 H41A 0.9500
C43 C44 1.446(3)
C44 H44A 0.9800
C44 H44B 0.9800
C44 H44C 0.9800
C45 C46 1.437(4)
C46 H46A 0.9800
C46 H46B 0.9800
C46 H46C 0.9800

loop_
_geom_hbond_atom_site_label_D
_geom_hbond_atom_site_label_H
_geom_hbond_atom_site_label_A
_geom_hbond_site_symmetry_A
_geom_hbond_distance_DH
_geom_hbond_distance_HA
_geom_hbond_distance_DA
_geom_hbond_angle_DHA
N1 H1A O1 . 0.88 1.96 2.834(2) 173
N2 H2A O15 2_676 0.88 1.88 2.619(2) 140
N2 H2A O16 2_676 0.88 2.27 2.952(2) 134
N3 H3A O1 . 0.88 2.01 2.847(2) 158
N3 H3A O7 . 0.88 2.33 2.905(2) 123
N4 H4A N17 2_675 0.88 2.18 2.965(3) 148
N5 H5A O1 . 0.88 2.28 2.836(2) 121
N5 H5A O2 . 0.88 2.09 2.853(2) 144
N6 H6A O8 1_565 0.88 1.91 2.693(2) 147
N6 H6A O14 1_565 0.88 2.30 2.945(2) 130

loop_
_geom_torsion_atom_site_label_1
_geom_torsion_atom_site_label_2
_geom_torsion_atom_site_label_3
_geom_torsion_atom_site_label_4
_geom_torsion
C7 N1 C1 C6 0.8(2)
C7 N1 C1 C2 -178.4(2)
C6 C1 C2 C3 -0.2(3)
N1 C1 C2 C3 178.92(19)
C1 C2 C3 C4 0.2(3)
C2 C3 C4 C5 0.1(4)
C3 C4 C5 C6 -0.4(3)
N1 C1 C6 N2 -0.6(2)
C2 C1 C6 N2 178.72(17)
N1 C1 C6 C5 -179.45(18)
C2 C1 C6 C5 -0.2(3)
C7 N2 C6 C1 0.1(2)
C7 N2 C6 C5 178.8(2)
C4 C5 C6 C1 0.4(3)
C4 C5 C6 N2 -178.1(2)
C6 N2 C7 N1 0.4(2)
C6 N2 C7 C8 -179.19(17)
C1 N1 C7 N2 -0.8(2)
C1 N1 C7 C8 178.82(17)
C9 N7 C8 C7 153.47(16)
C17 N7 C8 C7 -85.54(19)
N2 C7 C8 N7 161.60(16)
N1 C7 C8 N7 -17.9(3)
C8 N7 C9 C10 -152.31(16)
C17 N7 C9 C10 84.12(19)
C11 N4 C10 N3 0.2(2)
C11 N4 C10 C9 -175.74(17)
C16 N3 C10 N4 -0.3(2)
C16 N3 C10 C9 175.73(17)
N7 C9 C10 N4 -156.56(17)
N7 C9 C10 N3 28.1(2)
C10 N4 C11 C16 0.0(2)
C10 N4 C11 C12 -179.49(19)
C16 C11 C12 C13 -0.5(3)
N4 C11 C12 C13 178.98(19)
C11 C12 C13 C14 1.1(3)
C12 C13 C14 C15 -0.8(3)
C13 C14 C15 C16 -0.3(3)
C14 C15 C16 N3 -179.0(2)
C14 C15 C16 C11 0.9(3)
C10 N3 C16 C15 -179.8(2)
C10 N3 C16 C11 0.3(2)
N4 C11 C16 C15 179.87(17)
C12 C11 C16 C15 -0.5(3)
N4 C11 C16 N3 -0.2(2)
C12 C11 C16 N3 179.38(17)
C8 N7 C17 C18 66.3(2)
C9 N7 C17 C18 -171.37(16)
C19 N6 C18 N5 -1.6(2)
C19 N6 C18 C17 174.45(17)
C24 N5 C18 N6 1.8(2)
C24 N5 C18 C17 -174.16(17)
N7 C17 C18 N6 -98.3(2)
N7 C17 C18 N5 77.0(2)
C18 N6 C19 C24 0.7(2)
C18 N6 C19 C20 -177.0(2)
C24 C19 C20 C21 0.1(3)
N6 C19 C20 C21 177.5(2)
C19 C20 C21 C22 0.2(3)
C20 C21 C22 C23 -0.6(3)
C21 C22 C23 C24 0.5(3)
C22 C23 C24 C19 -0.1(3)
C22 C23 C24 N5 -178.2(2)
N6 C19 C24 C23 -178.12(17)
C20 C19 C24 C23 -0.2(3)
N6 C19 C24 N5 0.4(2)
C20 C19 C24 N5 178.35(17)
C18 N5 C24 C23 177.0(2)
C18 N5 C24 C19 -1.3(2)
O1 C25 C26 C27 178.83(18)
C30 C25 C26 C27 -0.6(3)
O1 C25 C26 N8 -4.1(3)
C30 C25 C26 N8 176.56(16)
O2 N8 C26 C27 -179.8(2)
O3 N8 C26 C27 3.8(3)
O2 N8 C26 C25 2.9(3)
O3 N8 C26 C25 -173.5(2)
C25 C26 C27 C28 -0.8(3)
N8 C26 C27 C28 -178.02(17)
C26 C27 C28 C29 0.6(3)
C26 C27 C28 N9 177.45(17)
O4 N9 C28 C27 13.9(3)
O5 N9 C28 C27 -166.01(19)
O4 N9 C28 C29 -169.14(19)
O5 N9 C28 C29 10.9(3)
C27 C28 C29 C30 1.0(3)
N9 C28 C29 C30 -175.83(17)
C28 C29 C30 C25 -2.6(3)
C28 C29 C30 N10 175.52(17)
O1 C25 C30 C29 -177.11(18)
C26 C25 C30 C29 2.3(3)
O1 C25 C30 N10 4.8(3)
C26 C25 C30 N10 -175.78(16)
O6 N10 C30 C29 29.4(3)
O7 N10 C30 C29 -148.04(18)
O6 N10 C30 C25 -152.36(18)
O7 N10 C30 C25 30.2(3)
O8 C31 C32 C33 -172.20(18)
C36 C31 C32 C33 3.4(3)
O8 C31 C32 N11 8.4(3)
C36 C31 C32 N11 -176.04(16)
O9 N11 C32 C33 -145.85(18)
O10 N11 C32 C33 32.6(2)
O9 N11 C32 C31 33.6(2)
O10 N11 C32 C31 -147.96(17)
C31 C32 C33 C34 -2.9(3)
N11 C32 C33 C34 176.53(17)
C32 C33 C34 C35 1.6(3)
C32 C33 C34 N12 -174.76(18)
O12 N12 C34 C33 175.1(2)
O11 N12 C34 C33 -3.3(3)
O12 N12 C34 C35 -1.3(3)
O11 N12 C34 C35 -179.7(2)
C33 C34 C35 C36 -1.1(3)
N12 C34 C35 C36 175.22(18)
C34 C35 C36 C31 2.0(3)
C34 C35 C36 N13 -179.36(17)
O8 C31 C36 C35 172.61(19)
C32 C31 C36 C35 -2.9(3)
O8 C31 C36 N13 -6.1(3)
C32 C31 C36 N13 178.39(16)
O14 N13 C36 C35 142.79(19)
O13 N13 C36 C35 -35.4(3)
O14 N13 C36 C31 -38.4(2)
O13 N13 C36 C31 143.43(18)
O16 N14 C38 C39 172.89(18)
O17 N14 C38 C39 -7.9(3)
O16 N14 C38 C37 -6.8(3)
O17 N14 C38 C37 172.39(17)
O15 C37 C38 C39 -170.2(2)
C42 C37 C38 C39 6.5(3)
O15 C37 C38 N14 9.4(3)
C42 C37 C38 N14 -173.81(16)
N14 C38 C39 C40 178.44(17)
C37 C38 C39 C40 -1.9(3)
C38 C39 C40 C41 -2.1(3)
C38 C39 C40 N15 -179.58(18)
O18 N15 C40 C41 -175.1(2)
O19 N15 C40 C41 5.0(3)
O18 N15 C40 C39 2.5(3)
O19 N15 C40 C39 -177.5(2)
C39 C40 C41 C42 0.6(3)
N15 C40 C41 C42 178.11(19)
C40 C41 C42 C37 5.0(3)
C40 C41 C42 N16 -176.66(17)
O15 C37 C42 C41 168.7(2)
C38 C37 C42 C41 -8.1(3)
O15 C37 C42 N16 -9.6(3)
C38 C37 C42 N16 173.53(16)
O21 N16 C42 C41 153.01(18)
O20 N16 C42 C41 -25.9(2)
O21 N16 C42 C37 -28.5(3)
O20 N16 C42 C37 152.55(17)
